data_4350376
loop_
_publ_author_name
'Kannan, Shanmugaperumal'
'Moody, Morgan A.'
'Barnes, Charles L.'
'Duval, Paul B.'

_publ_section_title
;
 Fluoride abstraction and reversible photochemical reduction of cationic
 uranyl(VI) phosphine oxide complexes.
;
_journal_issue 23
_journal_name_full 'Inorganic chemistry'
_journal_page_first 9206
_journal_page_last 9212
_journal_paper_doi 10.1021/ic060742e
_journal_volume 45
_journal_year 2006
_chemical_formula_sum 'C75 H66 B2 F10 O6 P6 U'
_chemical_formula_weight 1698.75
_space_group_IT_number 14
_space_group_name_Hall '-P 2ybc'
_space_group_name_H-M_alt 'P 1 21/c 1'
_symmetry_cell_setting monoclinic
_symmetry_Int_Tables_number 14
_symmetry_space_group_name_H-M 'P 1 21/c 1'
_atom_sites_solution_hydrogens geom
_atom_sites_solution_primary direct
_atom_sites_solution_secondary difmap
_audit_creation_method SHELXL-97
_cell_angle_alpha 90.00
_cell_angle_beta 107.8300(10)
_cell_angle_gamma 90.00
_cell_formula_units_Z 4
_cell_length_a 28.0336(12)
_cell_length_b 15.4822(7)
_cell_length_c 18.0718(8)
_cell_measurement_reflns_used 10231
_cell_measurement_temperature 173(2)
_cell_measurement_theta_max 26.4
_cell_measurement_theta_min 2.4
_cell_volume 7466.8(6)
_computing_cell_refinement 'SAINT (Bruker, 1998)'
_computing_data_collection 'SMART (Bruker, 1998)'
_computing_data_reduction 'SAINT (Bruker, 1998)'
_computing_molecular_graphics 'ORTEP-III (Burnett & Johnson, 1996)'
_computing_publication_material 'CIFTAB (Sheldrick, 1997)'
_computing_structure_refinement 'SHELXL-97 (Sheldrick, 1997)'
_computing_structure_solution 'SHELXS-97 (Sheldrick, 1997)'
_diffrn_ambient_temperature 173(2)
_diffrn_measured_fraction_theta_full 0.993
_diffrn_measured_fraction_theta_max 0.993
_diffrn_measurement_device_type 'Bruker SMART CCD area detector'
_diffrn_measurement_method 'omega scans'
_diffrn_radiation_monochromator graphite
_diffrn_radiation_type MoK\a
_diffrn_radiation_wavelength 0.71073
_diffrn_reflns_av_R_equivalents 0.0877
_diffrn_reflns_av_sigmaI/netI 0.1137
_diffrn_reflns_limit_h_max 35
_diffrn_reflns_limit_h_min -34
_diffrn_reflns_limit_k_max 19
_diffrn_reflns_limit_k_min -19
_diffrn_reflns_limit_l_max 23
_diffrn_reflns_limit_l_min -22
_diffrn_reflns_number 52387
_diffrn_reflns_theta_full 27.14
_diffrn_reflns_theta_max 27.14
_diffrn_reflns_theta_min 1.52
_diffrn_source 'fine-focus sealed tube'
_diffrn_standards_decay_% 0.0
_exptl_absorpt_coefficient_mu 2.378
_exptl_absorpt_correction_T_max 0.80
_exptl_absorpt_correction_T_min 0.49
_exptl_absorpt_correction_type multi-scan
_exptl_absorpt_process_details
;
 Data were corrected for decay and absorption using the program SADABS 
 (Sheldrick, G. M. (2003). SADABS. Version 2.10. University of
 Gottingen, Germany).
;
_exptl_crystal_colour blue-green
_exptl_crystal_density_diffrn 1.511
_exptl_crystal_density_method 'not measured'
_exptl_crystal_description needle
_exptl_crystal_F_000 3384
_exptl_crystal_size_max 0.35
_exptl_crystal_size_mid 0.10
_exptl_crystal_size_min 0.10
_refine_diff_density_max 0.889
_refine_diff_density_min -1.254
_refine_diff_density_rms 0.142
_refine_ls_extinction_method none
_refine_ls_goodness_of_fit_ref 0.966
_refine_ls_hydrogen_treatment noref
_refine_ls_matrix_type full
_refine_ls_number_parameters 901
_refine_ls_number_reflns 16428
_refine_ls_number_restraints 0
_refine_ls_restrained_S_all 0.966
_refine_ls_R_factor_all 0.0962
_refine_ls_R_factor_gt 0.0517
_refine_ls_shift/su_max 0.001
_refine_ls_shift/su_mean 0.000
_refine_ls_structure_factor_coef Fsqd
_refine_ls_weighting_details 'calc w=1/[\s^2^(Fo^2^)+(0.0453P)^2^+0.0000P] where P=(Fo^2^+2Fc^2^)/3'
_refine_ls_weighting_scheme calc
_refine_ls_wR_factor_gt 0.0977
_refine_ls_wR_factor_ref 0.1079
_reflns_number_gt 10588
_reflns_number_total 16428
_reflns_threshold_expression >2sigma(I)
_cod_data_source_file ic060742esi20060501_040744.cif
_cod_data_source_block Kannan29
_cod_original_sg_symbol_H-M 'P 21/c'
_cod_database_code 4350376

loop_
_symmetry_equiv_pos_as_xyz
'x, y, z'
'-x, y+1/2, -z+1/2'
'-x, -y, -z'
'x, -y-1/2, z-1/2'

loop_
_atom_site_label
_atom_site_type_symbol
_atom_site_fract_x
_atom_site_fract_y
_atom_site_fract_z
_atom_site_U_iso_or_equiv
_atom_site_adp_type
_atom_site_occupancy
_atom_site_symmetry_multiplicity
_atom_site_calc_flag
_atom_site_refinement_flags
U1 U 0.234809(7) 0.394907(14) 0.344871(12) 0.01594(6) Uani 1 1 d .
P1 P 0.32349(5) 0.44184(10) 0.23258(8) 0.0204(3) Uani 1 1 d .
F1 F 0.28097(11) 0.2854(2) 0.38579(17) 0.0249(8) Uani 1 1 d .
O1 O 0.28350(13) 0.3925(2) 0.2536(2) 0.0234(9) Uani 1 1 d .
C1 C 0.3152(2) 0.4358(4) 0.1303(3) 0.0242(14) Uani 1 1 d .
B1 B 0.0671(3) 0.7824(6) 0.2503(5) 0.044(2) Uani 1 1 d .
P2 P 0.26022(5) 0.59125(10) 0.24831(8) 0.0210(3) Uani 1 1 d .
F2 F 0.19198(11) 0.3230(2) 0.24637(17) 0.0268(8) Uani 1 1 d .
O2 O 0.23588(13) 0.5380(2) 0.2964(2) 0.0229(9) Uani 1 1 d .
C2 C 0.2847(2) 0.3700(4) 0.0881(3) 0.0325(16) Uani 1 1 d .
H2 H 0.2680 0.3323 0.1135 0.039 Uiso 1 1 calc R
B2 B 0.3937(6) 0.7613(11) 0.6587(9) 0.098(5) Uani 1 1 d .
P3 P 0.13315(5) 0.25707(10) 0.36867(8) 0.0195(3) Uani 1 1 d .
F3 F 0.08696(15) 0.8319(3) 0.3162(2) 0.0599(12) Uani 1 1 d .
O3 O 0.18442(13) 0.2981(2) 0.3996(2) 0.0218(9) Uani 1 1 d .
C3 C 0.2784(3) 0.3589(5) 0.0088(4) 0.0388(17) Uani 1 1 d .
H3 H 0.2578 0.3148 -0.0213 0.047 Uiso 1 1 calc R
P4 P 0.09928(5) 0.43645(10) 0.30033(8) 0.0187(3) Uani 1 1 d .
F4 F 0.02560(14) 0.7366(3) 0.2561(2) 0.0561(12) Uani 1 1 d .
O4 O 0.15286(13) 0.4594(2) 0.3115(2) 0.0229(9) Uani 1 1 d .
C4 C 0.3051(3) 0.4185(6) -0.0233(5) 0.069(3) Uani 1 1 d .
H4 H 0.3024 0.4121 -0.0767 0.083 Uiso 1 1 calc R
P5 P 0.25370(5) 0.51769(10) 0.53228(8) 0.0208(3) Uani 1 1 d .
F5 F 0.04846(19) 0.8409(3) 0.1888(3) 0.0913(18) Uani 1 1 d .
O5 O 0.23282(14) 0.4568(2) 0.4643(2) 0.0239(9) Uani 1 1 d .
C5 C 0.3328(3) 0.4809(5) 0.0144(4) 0.052(2) Uani 1 1 d .
H5 H 0.3487 0.5194 -0.0115 0.062 Uiso 1 1 calc R
P6 P 0.34822(5) 0.50579(11) 0.48519(8) 0.0221(3) Uani 1 1 d .
F6 F 0.10196(16) 0.7322(4) 0.2388(4) 0.108(2) Uani 1 1 d .
O6 O 0.31893(13) 0.4580(3) 0.4135(2) 0.0240(9) Uani 1 1 d .
C6 C 0.3390(3) 0.4909(4) 0.0929(4) 0.0407(18) Uani 1 1 d .
H6 H 0.3598 0.5359 0.1212 0.049 Uiso 1 1 calc R
F7 F 0.3987(2) 0.8121(4) 0.7154(4) 0.134(3) Uani 1 1 d .
C7 C 0.3843(2) 0.3974(4) 0.2823(3) 0.0290(14) Uani 1 1 d .
F8 F 0.3445(3) 0.7590(7) 0.6216(6) 0.226(5) Uani 1 1 d .
C8 C 0.4275(2) 0.4233(4) 0.2664(4) 0.0383(17) Uani 1 1 d .
H8 H 0.4256 0.4659 0.2278 0.046 Uiso 1 1 calc R
F9 F 0.4189(3) 0.8051(6) 0.6113(5) 0.178(3) Uani 1 1 d .
C9 C 0.4728(2) 0.3881(5) 0.3060(4) 0.0488(19) Uani 1 1 d .
H9 H 0.5022 0.4061 0.2946 0.059 Uiso 1 1 calc R
F10 F 0.4095(2) 0.6839(4) 0.6624(5) 0.140(3) Uani 1 1 d .
C10 C 0.4762(3) 0.3261(5) 0.3627(4) 0.052(2) Uani 1 1 d .
H10 H 0.5076 0.3013 0.3900 0.062 Uiso 1 1 calc R
C11 C 0.4336(2) 0.3009(5) 0.3789(4) 0.0464(19) Uani 1 1 d .
H11 H 0.4359 0.2595 0.4186 0.056 Uiso 1 1 calc R
C12 C 0.3872(2) 0.3351(4) 0.3382(4) 0.0349(16) Uani 1 1 d .
H12 H 0.3578 0.3158 0.3488 0.042 Uiso 1 1 calc R
C13 C 0.32357(19) 0.5553(4) 0.2583(3) 0.0211(13) Uani 1 1 d .
H13A H 0.3450 0.5638 0.3126 0.025 Uiso 1 1 calc R
H13B H 0.3376 0.5901 0.2240 0.025 Uiso 1 1 calc R
C14 C 0.22625(19) 0.5837(3) 0.1470(3) 0.0208(13) Uani 1 1 d .
C15 C 0.1855(2) 0.5273(4) 0.1218(4) 0.0361(16) Uani 1 1 d .
H15 H 0.1746 0.4958 0.1587 0.043 Uiso 1 1 calc R
C16 C 0.1612(3) 0.5173(5) 0.0438(4) 0.0453(19) Uani 1 1 d .
H16 H 0.1334 0.4794 0.0263 0.054 Uiso 1 1 calc R
C17 C 0.1783(3) 0.5640(5) -0.0092(4) 0.056(2) Uani 1 1 d .
H17 H 0.1623 0.5565 -0.0634 0.068 Uiso 1 1 calc R
C18 C 0.2170(3) 0.6192(5) 0.0147(4) 0.048(2) Uani 1 1 d .
H18 H 0.2273 0.6509 -0.0227 0.058 Uiso 1 1 calc R
C19 C 0.2419(2) 0.6309(4) 0.0929(3) 0.0331(16) Uani 1 1 d .
H19 H 0.2692 0.6701 0.1094 0.040 Uiso 1 1 calc R
C20 C 0.2635(2) 0.7008(4) 0.2805(3) 0.0227(13) Uani 1 1 d .
C21 C 0.3060(2) 0.7524(4) 0.2941(4) 0.0320(15) Uani 1 1 d .
H21 H 0.3350 0.7309 0.2834 0.038 Uiso 1 1 calc R
C22 C 0.3060(3) 0.8360(4) 0.3236(4) 0.0451(19) Uani 1 1 d .
H22 H 0.3350 0.8713 0.3343 0.054 Uiso 1 1 calc R
C23 C 0.2629(3) 0.8662(4) 0.3367(4) 0.0372(17) Uani 1 1 d .
H23 H 0.2633 0.9219 0.3588 0.045 Uiso 1 1 calc R
C24 C 0.2190(3) 0.8180(5) 0.3189(3) 0.045(2) Uani 1 1 d .
H24 H 0.1888 0.8420 0.3232 0.054 Uiso 1 1 calc R
C25 C 0.2210(2) 0.7345(4) 0.2947(3) 0.0287(15) Uani 1 1 d .
H25 H 0.1925 0.6985 0.2874 0.034 Uiso 1 1 calc R
C26 C 0.1356(2) 0.1541(4) 0.3241(3) 0.0205(13) Uani 1 1 d .
C27 C 0.1782(2) 0.1290(4) 0.3080(4) 0.0288(15) Uani 1 1 d .
H27 H 0.2074 0.1639 0.3240 0.035 Uiso 1 1 calc R
C28 C 0.1785(2) 0.0521(4) 0.2680(4) 0.0345(16) Uani 1 1 d .
H28 H 0.2080 0.0349 0.2565 0.041 Uiso 1 1 calc R
C29 C 0.1371(2) 0.0018(4) 0.2455(3) 0.0319(15) Uani 1 1 d .
H29 H 0.1375 -0.0497 0.2172 0.038 Uiso 1 1 calc R
C30 C 0.0942(2) 0.0245(4) 0.2632(4) 0.0357(16) Uani 1 1 d .
H30 H 0.0656 -0.0122 0.2492 0.043 Uiso 1 1 calc R
C31 C 0.0934(2) 0.1021(4) 0.3021(4) 0.0360(15) Uani 1 1 d .
H31 H 0.0638 0.1193 0.3134 0.043 Uiso 1 1 calc R
C32 C 0.1041(2) 0.2451(4) 0.4446(3) 0.0219(13) Uani 1 1 d .
C33 C 0.1348(2) 0.2229(4) 0.5179(3) 0.0356(17) Uani 1 1 d .
H33 H 0.1691 0.2104 0.5254 0.043 Uiso 1 1 calc R
C34 C 0.1161(3) 0.2188(5) 0.5805(4) 0.048(2) Uani 1 1 d .
H34 H 0.1375 0.2044 0.6308 0.058 Uiso 1 1 calc R
C35 C 0.0660(2) 0.2360(4) 0.5687(4) 0.0391(17) Uani 1 1 d .
H35 H 0.0527 0.2326 0.6112 0.047 Uiso 1 1 calc R
C36 C 0.0351(2) 0.2577(4) 0.4964(3) 0.0263(14) Uani 1 1 d .
H36 H 0.0008 0.2699 0.4890 0.032 Uiso 1 1 calc R
C37 C 0.0539(2) 0.2621(4) 0.4342(3) 0.0252(14) Uani 1 1 d .
H37 H 0.0323 0.2767 0.3841 0.030 Uiso 1 1 calc R
C38 C 0.09185(19) 0.3199(3) 0.2921(3) 0.0190(13) Uani 1 1 d .
H38A H 0.0569 0.3056 0.2893 0.023 Uiso 1 1 calc R
H38B H 0.0966 0.3017 0.2423 0.023 Uiso 1 1 calc R
C39 C 0.0801(2) 0.4793(4) 0.3794(3) 0.0244(14) Uani 1 1 d .
C40 C 0.1082(2) 0.4583(4) 0.4553(3) 0.0280(14) Uani 1 1 d .
H40 H 0.1365 0.4214 0.4647 0.034 Uiso 1 1 calc R
C41 C 0.0946(2) 0.4913(4) 0.5163(4) 0.0363(16) Uani 1 1 d .
H41 H 0.1130 0.4758 0.5680 0.044 Uiso 1 1 calc R
C42 C 0.0548(3) 0.5464(5) 0.5036(4) 0.047(2) Uani 1 1 d .
H42 H 0.0463 0.5698 0.5465 0.057 Uiso 1 1 calc R
C43 C 0.0270(2) 0.5681(5) 0.4291(4) 0.047(2) Uani 1 1 d .
H43 H -0.0008 0.6061 0.4206 0.056 Uiso 1 1 calc R
C44 C 0.0396(2) 0.5344(4) 0.3657(4) 0.0349(16) Uani 1 1 d .
H44 H 0.0206 0.5493 0.3141 0.042 Uiso 1 1 calc R
C45 C 0.0579(2) 0.4772(4) 0.2112(3) 0.0209(13) Uani 1 1 d .
C46 C 0.0127(2) 0.4395(4) 0.1761(4) 0.0338(16) Uani 1 1 d .
H46 H 0.0032 0.3893 0.1984 0.041 Uiso 1 1 calc R
C47 C -0.0197(2) 0.4734(5) 0.1083(4) 0.0397(17) Uani 1 1 d .
H47 H -0.0509 0.4459 0.0838 0.048 Uiso 1 1 calc R
C48 C -0.0067(3) 0.5465(5) 0.0768(4) 0.0416(18) Uani 1 1 d .
H48 H -0.0290 0.5707 0.0309 0.050 Uiso 1 1 calc R
C49 C 0.0387(3) 0.5848(4) 0.1117(4) 0.0454(19) Uani 1 1 d .
H49 H 0.0478 0.6357 0.0898 0.054 Uiso 1 1 calc R
C50 C 0.0715(2) 0.5500(4) 0.1786(4) 0.0337(16) Uani 1 1 d .
H50 H 0.1033 0.5761 0.2019 0.040 Uiso 1 1 calc R
C51 C 0.2721(2) 0.4582(4) 0.6211(3) 0.0233(13) Uani 1 1 d .
C52 C 0.2486(3) 0.3801(4) 0.6231(4) 0.0365(17) Uani 1 1 d .
H52 H 0.2236 0.3600 0.5780 0.044 Uiso 1 1 calc R
C53 C 0.2612(3) 0.3305(4) 0.6905(4) 0.0436(19) Uani 1 1 d .
H53 H 0.2447 0.2773 0.6920 0.052 Uiso 1 1 calc R
C54 C 0.2977(3) 0.3596(5) 0.7546(4) 0.0436(19) Uani 1 1 d .
H54 H 0.3069 0.3251 0.8003 0.052 Uiso 1 1 calc R
C55 C 0.3217(2) 0.4380(5) 0.7548(4) 0.0414(18) Uani 1 1 d .
H55 H 0.3468 0.4574 0.8002 0.050 Uiso 1 1 calc R
C56 C 0.3084(2) 0.4874(4) 0.6876(3) 0.0272(14) Uani 1 1 d .
H56 H 0.3242 0.5416 0.6870 0.033 Uiso 1 1 calc R
C57 C 0.2086(2) 0.5983(4) 0.5339(3) 0.0228(13) Uani 1 1 d .
C58 C 0.2005(2) 0.6265(4) 0.6033(3) 0.0280(15) Uani 1 1 d .
H58 H 0.2202 0.6040 0.6520 0.034 Uiso 1 1 calc R
C59 C 0.1638(2) 0.6871(4) 0.6000(4) 0.0338(16) Uani 1 1 d .
H59 H 0.1580 0.7062 0.6466 0.041 Uiso 1 1 calc R
C60 C 0.1352(3) 0.7204(4) 0.5287(4) 0.0433(18) Uani 1 1 d .
H60 H 0.1101 0.7624 0.5265 0.052 Uiso 1 1 calc R
C61 C 0.1435(3) 0.6922(4) 0.4607(4) 0.0446(18) Uani 1 1 d .
H61 H 0.1238 0.7148 0.4121 0.054 Uiso 1 1 calc R
C62 C 0.1801(2) 0.6316(4) 0.4630(4) 0.0307(15) Uani 1 1 d .
H62 H 0.1857 0.6129 0.4162 0.037 Uiso 1 1 calc R
C63 C 0.3074(2) 0.5740(4) 0.5203(3) 0.0220(13) Uani 1 1 d .
H63A H 0.2955 0.6223 0.4834 0.026 Uiso 1 1 calc R
H63B H 0.3270 0.5990 0.5710 0.026 Uiso 1 1 calc R
C64 C 0.3799(2) 0.4319(4) 0.5613(3) 0.0250(14) Uani 1 1 d .
C65 C 0.3691(2) 0.3440(5) 0.5508(4) 0.0399(18) Uani 1 1 d .
H65 H 0.3458 0.3231 0.5042 0.048 Uiso 1 1 calc R
C66 C 0.3931(3) 0.2882(5) 0.6104(4) 0.050(2) Uani 1 1 d .
H66 H 0.3860 0.2282 0.6042 0.060 Uiso 1 1 calc R
C67 C 0.4270(3) 0.3171(6) 0.6782(4) 0.052(2) Uani 1 1 d .
H67 H 0.4435 0.2777 0.7181 0.062 Uiso 1 1 calc R
C68 C 0.4366(2) 0.4045(5) 0.6868(4) 0.0452(19) Uani 1 1 d .
H68 H 0.4594 0.4254 0.7338 0.054 Uiso 1 1 calc R
C69 C 0.4138(2) 0.4617(5) 0.6289(3) 0.0356(16) Uani 1 1 d .
H69 H 0.4213 0.5216 0.6354 0.043 Uiso 1 1 calc R
C70 C 0.3942(2) 0.5757(4) 0.4660(3) 0.0252(14) Uani 1 1 d .
C71 C 0.3902(2) 0.6651(4) 0.4642(4) 0.0394(17) Uani 1 1 d .
H71 H 0.3639 0.6921 0.4786 0.047 Uiso 1 1 calc R
C72 C 0.4244(3) 0.7154(5) 0.4416(4) 0.054(2) Uani 1 1 d .
H72 H 0.4218 0.7766 0.4406 0.065 Uiso 1 1 calc R
C73 C 0.4620(3) 0.6750(6) 0.4207(4) 0.048(2) Uani 1 1 d .
H73 H 0.4849 0.7090 0.4038 0.058 Uiso 1 1 calc R
C74 C 0.4673(3) 0.5867(5) 0.4235(4) 0.046(2) Uani 1 1 d .
H74 H 0.4942 0.5604 0.4103 0.055 Uiso 1 1 calc R
C75 C 0.4332(2) 0.5363(5) 0.4457(3) 0.0338(16) Uani 1 1 d .
H75 H 0.4363 0.4752 0.4472 0.041 Uiso 1 1 calc R

loop_
_atom_site_aniso_label
_atom_site_aniso_U_11
_atom_site_aniso_U_22
_atom_site_aniso_U_33
_atom_site_aniso_U_23
_atom_site_aniso_U_13
_atom_site_aniso_U_12
U1 0.01588(10) 0.02035(11) 0.01149(10) -0.00075(11) 0.00405(7) 0.00008(11)
P1 0.0171(8) 0.0297(9) 0.0154(8) -0.0009(7) 0.0067(6) 0.0012(7)
F1 0.0249(17) 0.0266(19) 0.0219(18) 0.0063(15) 0.0051(14) 0.0051(15)
O1 0.027(2) 0.026(2) 0.019(2) -0.0035(19) 0.0102(16) 0.004(2)
C1 0.024(3) 0.035(4) 0.014(3) -0.003(3) 0.008(2) 0.001(3)
B1 0.031(5) 0.042(5) 0.049(6) -0.001(5) -0.002(4) -0.003(4)
P2 0.0194(8) 0.0235(9) 0.0208(8) 0.0013(7) 0.0074(6) -0.0006(7)
F2 0.0281(18) 0.034(2) 0.0183(17) -0.0073(15) 0.0073(14) -0.0031(16)
O2 0.020(2) 0.022(2) 0.031(2) 0.0015(18) 0.0142(18) 0.0004(18)
C2 0.037(4) 0.039(4) 0.022(3) -0.003(3) 0.009(3) 0.000(3)
B2 0.104(11) 0.114(12) 0.110(11) -0.021(10) 0.086(10) 0.015(9)
P3 0.0204(8) 0.0209(8) 0.0173(8) 0.0015(6) 0.0056(6) -0.0004(7)
F3 0.062(3) 0.044(3) 0.054(3) -0.006(2) -0.012(2) 0.011(2)
O3 0.018(2) 0.029(2) 0.018(2) -0.0001(18) 0.0042(16) -0.0061(18)
C3 0.046(4) 0.040(4) 0.027(4) -0.007(3) 0.006(3) -0.005(4)
P4 0.0170(8) 0.0218(8) 0.0167(8) 0.0002(7) 0.0045(6) 0.0015(7)
F4 0.036(2) 0.062(3) 0.071(3) 0.009(2) 0.019(2) -0.003(2)
O4 0.019(2) 0.024(2) 0.026(2) 0.0018(18) 0.0083(17) 0.0002(18)
C4 0.086(7) 0.073(6) 0.044(5) -0.025(5) 0.014(5) -0.025(5)
P5 0.0245(8) 0.0250(9) 0.0146(8) -0.0025(7) 0.0086(6) -0.0028(7)
F5 0.106(4) 0.079(4) 0.057(3) 0.008(3) -0.022(3) -0.039(3)
O5 0.031(2) 0.027(2) 0.015(2) -0.0044(18) 0.0097(17) -0.0083(19)
C5 0.075(6) 0.062(5) 0.033(4) -0.007(4) 0.037(4) -0.022(5)
P6 0.0175(8) 0.0323(9) 0.0158(8) -0.0002(7) 0.0041(6) -0.0022(7)
F6 0.034(3) 0.096(4) 0.197(6) -0.076(4) 0.042(3) -0.016(3)
O6 0.019(2) 0.037(3) 0.015(2) -0.0036(18) 0.0027(16) -0.0049(19)
C6 0.053(4) 0.043(4) 0.031(4) -0.014(3) 0.021(3) -0.017(4)
F7 0.154(6) 0.132(6) 0.154(6) -0.070(5) 0.103(5) -0.023(5)
C7 0.024(3) 0.039(4) 0.024(3) -0.009(3) 0.008(2) 0.002(3)
F8 0.065(4) 0.282(12) 0.301(12) -0.146(10) 0.012(6) 0.045(6)
C8 0.027(4) 0.049(5) 0.040(4) -0.001(3) 0.012(3) -0.003(3)
F9 0.226(9) 0.172(8) 0.175(8) -0.012(6) 0.118(7) 0.028(7)
C9 0.020(4) 0.069(6) 0.053(5) -0.008(5) 0.006(3) -0.003(4)
F10 0.113(5) 0.091(5) 0.204(8) -0.015(5) 0.028(5) 0.052(4)
C10 0.029(4) 0.065(6) 0.049(5) -0.008(4) -0.006(3) 0.024(4)
C11 0.039(4) 0.054(5) 0.044(4) 0.004(4) 0.009(3) 0.026(4)
C12 0.034(4) 0.038(4) 0.033(4) -0.008(3) 0.010(3) 0.005(3)
C13 0.020(3) 0.028(3) 0.016(3) -0.006(3) 0.006(2) -0.004(3)
C14 0.016(3) 0.022(3) 0.021(3) -0.003(2) 0.000(2) 0.004(2)
C15 0.026(4) 0.036(4) 0.036(4) 0.005(3) -0.005(3) -0.001(3)
C16 0.042(4) 0.037(4) 0.039(4) -0.007(4) -0.012(3) -0.003(4)
C17 0.060(5) 0.072(6) 0.024(4) -0.008(4) -0.006(4) 0.015(5)
C18 0.046(4) 0.073(6) 0.026(4) 0.008(4) 0.009(3) -0.001(4)
C19 0.030(4) 0.046(4) 0.021(3) 0.010(3) 0.005(3) 0.000(3)
C20 0.024(3) 0.027(3) 0.019(3) 0.010(3) 0.009(3) 0.001(3)
C21 0.031(4) 0.028(4) 0.038(4) 0.000(3) 0.011(3) 0.000(3)
C22 0.047(5) 0.033(4) 0.051(5) -0.005(4) 0.008(4) -0.012(4)
C23 0.056(5) 0.023(4) 0.028(4) -0.003(3) 0.006(3) 0.014(3)
C24 0.044(4) 0.059(5) 0.017(3) -0.008(3) -0.013(3) 0.023(4)
C25 0.026(3) 0.034(4) 0.026(3) 0.007(3) 0.009(3) 0.007(3)
C26 0.025(3) 0.018(3) 0.018(3) 0.003(2) 0.006(2) -0.003(3)
C27 0.021(3) 0.032(4) 0.037(4) 0.003(3) 0.014(3) -0.006(3)
C28 0.038(4) 0.030(4) 0.044(4) -0.013(3) 0.025(3) 0.007(3)
C29 0.041(4) 0.025(4) 0.028(4) -0.003(3) 0.008(3) 0.004(3)
C30 0.031(4) 0.031(4) 0.044(4) -0.015(3) 0.010(3) -0.015(3)
C31 0.029(3) 0.035(4) 0.047(4) -0.007(4) 0.016(3) -0.004(3)
C32 0.025(3) 0.023(3) 0.018(3) -0.006(3) 0.007(2) 0.001(3)
C33 0.025(3) 0.054(5) 0.022(3) 0.008(3) 0.000(3) 0.004(3)
C34 0.041(4) 0.078(6) 0.023(4) 0.013(4) 0.008(3) 0.003(4)
C35 0.043(4) 0.053(5) 0.028(4) 0.003(3) 0.021(3) -0.005(4)
C36 0.026(3) 0.031(4) 0.023(3) -0.005(3) 0.010(3) -0.004(3)
C37 0.018(3) 0.033(4) 0.024(3) 0.001(3) 0.004(2) 0.001(3)
C38 0.021(3) 0.022(3) 0.013(3) -0.004(2) 0.003(2) -0.006(3)
C39 0.023(3) 0.029(4) 0.023(3) -0.002(3) 0.009(3) -0.008(3)
C40 0.031(4) 0.033(4) 0.020(3) -0.002(3) 0.009(3) -0.008(3)
C41 0.037(4) 0.049(4) 0.025(4) -0.005(3) 0.013(3) -0.010(4)
C42 0.049(5) 0.062(5) 0.040(5) -0.021(4) 0.027(4) -0.010(4)
C43 0.029(4) 0.059(5) 0.055(5) -0.024(4) 0.015(4) 0.007(4)
C44 0.028(4) 0.048(4) 0.030(4) -0.012(3) 0.011(3) 0.005(3)
C45 0.022(3) 0.025(3) 0.016(3) 0.003(3) 0.006(2) 0.006(3)
C46 0.034(4) 0.036(4) 0.030(4) 0.005(3) 0.009(3) -0.002(3)
C47 0.032(4) 0.049(5) 0.032(4) 0.010(4) 0.001(3) 0.006(4)
C48 0.045(4) 0.049(5) 0.024(4) 0.005(3) 0.001(3) 0.020(4)
C49 0.047(4) 0.043(5) 0.044(4) 0.026(4) 0.010(4) 0.009(4)
C50 0.028(4) 0.031(4) 0.038(4) 0.010(3) 0.004(3) -0.003(3)
C51 0.029(3) 0.030(4) 0.017(3) -0.001(3) 0.015(3) 0.005(3)
C52 0.049(4) 0.034(4) 0.029(4) -0.004(3) 0.016(3) -0.003(3)
C53 0.073(5) 0.024(4) 0.047(5) 0.009(4) 0.038(4) 0.002(4)
C54 0.071(5) 0.048(4) 0.023(4) 0.012(3) 0.030(4) 0.022(4)
C55 0.037(4) 0.058(5) 0.031(4) 0.008(4) 0.013(3) 0.004(4)
C56 0.026(3) 0.034(4) 0.022(3) 0.003(3) 0.009(3) -0.005(3)
C57 0.024(3) 0.024(3) 0.022(3) -0.005(3) 0.009(2) -0.005(3)
C58 0.026(3) 0.034(4) 0.025(3) -0.002(3) 0.010(3) 0.000(3)
C59 0.037(4) 0.032(4) 0.036(4) -0.012(3) 0.016(3) 0.001(3)
C60 0.042(4) 0.037(4) 0.054(5) -0.001(4) 0.020(4) 0.011(4)
C61 0.045(4) 0.039(4) 0.044(5) 0.014(4) 0.004(3) 0.004(4)
C62 0.033(4) 0.031(4) 0.033(4) 0.008(3) 0.017(3) 0.008(3)
C63 0.032(3) 0.018(3) 0.017(3) 0.000(2) 0.008(3) -0.002(3)
C64 0.016(3) 0.041(4) 0.017(3) 0.004(3) 0.003(2) 0.000(3)
C65 0.025(4) 0.050(5) 0.038(4) 0.015(4) -0.001(3) 0.003(3)
C66 0.050(5) 0.041(5) 0.053(5) 0.011(4) 0.008(4) -0.003(4)
C67 0.043(4) 0.069(6) 0.039(5) 0.030(4) 0.008(4) 0.013(4)
C68 0.033(4) 0.071(6) 0.024(4) 0.015(4) -0.002(3) 0.004(4)
C69 0.026(3) 0.054(5) 0.023(4) -0.001(3) 0.001(3) -0.005(3)
C70 0.025(3) 0.040(4) 0.014(3) -0.005(3) 0.009(2) -0.006(3)
C71 0.026(4) 0.046(5) 0.047(4) 0.008(4) 0.013(3) -0.001(3)
C72 0.044(5) 0.055(5) 0.067(6) 0.023(4) 0.022(4) -0.007(4)
C73 0.032(4) 0.075(6) 0.038(4) 0.011(4) 0.011(3) -0.015(4)
C74 0.037(4) 0.065(6) 0.040(4) -0.006(4) 0.018(3) -0.012(4)
C75 0.029(4) 0.048(4) 0.025(3) 0.001(3) 0.010(3) -0.003(3)

loop_
_atom_type_symbol
_atom_type_description
_atom_type_scat_dispersion_real
_atom_type_scat_dispersion_imag
_atom_type_scat_source
C C 0.0033 0.0016 'International Tables Vol C Tables 4.2.6.8 and 6.1.1.4'
H H 0.0000 0.0000 'International Tables Vol C Tables 4.2.6.8 and 6.1.1.4'
B B 0.0013 0.0007 'International Tables Vol C Tables 4.2.6.8 and 6.1.1.4'
O O 0.0106 0.0060 'International Tables Vol C Tables 4.2.6.8 and 6.1.1.4'
F F 0.0171 0.0103 'International Tables Vol C Tables 4.2.6.8 and 6.1.1.4'
P P 0.1023 0.0942 'International Tables Vol C Tables 4.2.6.8 and 6.1.1.4'
U U -9.6767 9.6646 'International Tables Vol C Tables 4.2.6.8 and 6.1.1.4'

loop_
_geom_angle_atom_site_label_1
_geom_angle_atom_site_label_2
_geom_angle_atom_site_label_3
_geom_angle
F1 U1 F2 90.07(12)
F1 U1 O5 100.76(12)
F2 U1 O5 143.62(12)
F1 U1 O2 142.59(12)
F2 U1 O2 104.24(12)
O5 U1 O2 88.00(12)
F1 U1 O4 148.43(12)
F2 U1 O4 75.94(12)
O5 U1 O4 76.96(12)
O2 U1 O4 68.94(12)
F1 U1 O1 79.40(12)
F2 U1 O1 73.54(12)
O5 U1 O1 142.40(12)
O2 U1 O1 72.17(12)
O4 U1 O1 121.68(12)
F1 U1 O3 74.80(12)
F2 U1 O3 76.81(11)
O5 U1 O3 72.87(12)
O2 U1 O3 141.73(12)
O4 U1 O3 74.50(12)
O1 U1 O3 140.29(12)
F1 U1 O6 75.99(12)
F2 U1 O6 145.33(11)
O5 U1 O6 70.92(12)
O2 U1 O6 72.74(12)
O4 U1 O6 130.12(13)
O1 U1 O6 72.77(12)
O3 U1 O6 127.41(11)
O1 P1 C1 111.4(2)
O1 P1 C7 110.2(3)
C1 P1 C7 107.3(3)
O1 P1 C13 111.7(2)
C1 P1 C13 107.7(3)
C7 P1 C13 108.3(3)
P1 O1 U1 141.3(2)
C6 C1 C2 119.3(5)
C6 C1 P1 122.9(5)
C2 C1 P1 117.8(5)
F6 B1 F3 110.0(6)
F6 B1 F4 112.9(7)
F3 B1 F4 110.0(7)
F6 B1 F5 111.9(8)
F3 B1 F5 106.2(6)
F4 B1 F5 105.7(6)
O2 P2 C20 108.6(2)
O2 P2 C14 111.2(2)
C20 P2 C14 110.7(3)
O2 P2 C13 112.2(2)
C20 P2 C13 107.9(3)
C14 P2 C13 106.2(2)
P2 O2 U1 141.2(2)
C1 C2 C3 120.8(6)
C1 C2 H2 119.6
C3 C2 H2 119.6
F7 B2 F10 126.4(15)
F7 B2 F8 105.3(10)
F10 B2 F8 106.9(13)
F7 B2 F9 103.7(12)
F10 B2 F9 104.4(9)
F8 B2 F9 109.5(13)
O3 P3 C38 111.9(2)
O3 P3 C26 112.1(2)
C38 P3 C26 103.8(2)
O3 P3 C32 111.1(2)
C38 P3 C32 107.9(3)
C26 P3 C32 109.7(3)
P3 O3 U1 134.7(2)
C2 C3 C4 115.0(6)
C2 C3 H3 122.5
C4 C3 H3 122.5
O4 P4 C45 112.7(2)
O4 P4 C39 109.7(2)
C45 P4 C39 108.4(3)
O4 P4 C38 109.4(2)
C45 P4 C38 104.5(3)
C39 P4 C38 112.1(3)
P4 O4 U1 141.0(2)
C5 C4 C3 125.1(8)
C5 C4 H4 117.4
C3 C4 H4 117.4
O5 P5 C51 110.0(3)
O5 P5 C57 110.4(2)
C51 P5 C57 111.0(3)
O5 P5 C63 109.4(2)
C51 P5 C63 109.5(3)
C57 P5 C63 106.6(3)
P5 O5 U1 151.1(2)
C4 C5 C6 119.4(7)
C4 C5 H5 120.3
C6 C5 H5 120.3
O6 P6 C70 111.5(2)
O6 P6 C64 111.0(3)
C70 P6 C64 108.3(3)
O6 P6 C63 110.7(2)
C70 P6 C63 106.5(3)
C64 P6 C63 108.7(3)
P6 O6 U1 143.6(2)
C1 C6 C5 120.3(6)
C1 C6 H6 119.9
C5 C6 H6 119.9
C12 C7 C8 119.6(6)
C12 C7 P1 117.8(5)
C8 C7 P1 122.6(5)
C9 C8 C7 120.5(7)
C9 C8 H8 119.8
C7 C8 H8 119.8
C8 C9 C10 120.3(7)
C8 C9 H9 119.9
C10 C9 H9 119.9
C11 C10 C9 119.3(6)
C11 C10 H10 120.3
C9 C10 H10 120.3
C10 C11 C12 121.0(7)
C10 C11 H11 119.5
C12 C11 H11 119.5
C7 C12 C11 119.3(6)
C7 C12 H12 120.3
C11 C12 H12 120.3
P2 C13 P1 110.3(3)
P2 C13 H13A 109.6
P1 C13 H13A 109.6
P2 C13 H13B 109.6
P1 C13 H13B 109.6
H13A C13 H13B 108.1
C19 C14 C15 119.9(5)
C19 C14 P2 120.0(4)
C15 C14 P2 120.0(5)
C16 C15 C14 120.3(6)
C16 C15 H15 119.9
C14 C15 H15 119.9
C15 C16 C17 118.6(7)
C15 C16 H16 120.7
C17 C16 H16 120.7
C18 C17 C16 121.4(7)
C18 C17 H17 119.3
C16 C17 H17 119.3
C17 C18 C19 121.2(7)
C17 C18 H18 119.4
C19 C18 H18 119.4
C18 C19 C14 118.6(6)
C18 C19 H19 120.7
C14 C19 H19 120.7
C21 C20 C25 119.0(6)
C21 C20 P2 123.9(4)
C25 C20 P2 117.0(4)
C20 C21 C22 119.8(6)
C20 C21 H21 120.1
C22 C21 H21 120.1
C23 C22 C21 118.7(6)
C23 C22 H22 120.6
C21 C22 H22 120.6
C22 C23 C24 122.5(6)
C22 C23 H23 118.8
C24 C23 H23 118.8
C25 C24 C23 117.4(6)
C25 C24 H24 121.3
C23 C24 H24 121.3
C24 C25 C20 122.2(6)
C24 C25 H25 118.9
C20 C25 H25 118.9
C27 C26 C31 119.8(5)
C27 C26 P3 120.1(4)
C31 C26 P3 119.9(4)
C26 C27 C28 119.8(6)
C26 C27 H27 120.1
C28 C27 H27 120.1
C29 C28 C27 120.4(6)
C29 C28 H28 119.8
C27 C28 H28 119.8
C28 C29 C30 120.8(6)
C28 C29 H29 119.6
C30 C29 H29 119.6
C29 C30 C31 119.0(6)
C29 C30 H30 120.5
C31 C30 H30 120.5
C26 C31 C30 120.1(6)
C26 C31 H31 119.9
C30 C31 H31 119.9
C33 C32 C37 119.0(5)
C33 C32 P3 117.4(4)
C37 C32 P3 123.5(4)
C32 C33 C34 120.9(6)
C32 C33 H33 119.6
C34 C33 H33 119.6
C35 C34 C33 119.1(6)
C35 C34 H34 120.4
C33 C34 H34 120.4
C36 C35 C34 120.6(6)
C36 C35 H35 119.7
C34 C35 H35 119.7
C35 C36 C37 120.2(6)
C35 C36 H36 119.9
C37 C36 H36 119.9
C36 C37 C32 120.2(5)
C36 C37 H37 119.9
C32 C37 H37 119.9
P3 C38 P4 116.4(3)
P3 C38 H38A 108.2
P4 C38 H38A 108.2
P3 C38 H38B 108.2
P4 C38 H38B 108.2
H38A C38 H38B 107.4
C44 C39 C40 120.3(5)
C44 C39 P4 121.0(4)
C40 C39 P4 118.7(5)
C41 C40 C39 119.4(6)
C41 C40 H40 120.3
C39 C40 H40 120.3
C42 C41 C40 120.9(6)
C42 C41 H41 119.6
C40 C41 H41 119.6
C41 C42 C43 120.3(6)
C41 C42 H42 119.8
C43 C42 H42 119.8
C42 C43 C44 120.1(7)
C42 C43 H43 120.0
C44 C43 H43 120.0
C39 C44 C43 119.0(6)
C39 C44 H44 120.5
C43 C44 H44 120.5
C46 C45 C50 119.4(6)
C46 C45 P4 121.5(5)
C50 C45 P4 119.1(4)
C45 C46 C47 120.9(6)
C45 C46 H46 119.5
C47 C46 H46 119.5
C48 C47 C46 119.7(6)
C48 C47 H47 120.2
C46 C47 H47 120.2
C47 C48 C49 119.8(6)
C47 C48 H48 120.1
C49 C48 H48 120.1
C48 C49 C50 120.5(6)
C48 C49 H49 119.7
C50 C49 H49 119.7
C45 C50 C49 119.6(6)
C45 C50 H50 120.2
C49 C50 H50 120.2
C52 C51 C56 119.3(5)
C52 C51 P5 117.8(5)
C56 C51 P5 122.9(5)
C51 C52 C53 120.7(6)
C51 C52 H52 119.7
C53 C52 H52 119.7
C54 C53 C52 119.0(6)
C54 C53 H53 120.5
C52 C53 H53 120.5
C53 C54 C55 121.8(6)
C53 C54 H54 119.1
C55 C54 H54 119.1
C54 C55 C56 118.7(6)
C54 C55 H55 120.7
C56 C55 H55 120.7
C55 C56 C51 120.5(6)
C55 C56 H56 119.8
C51 C56 H56 119.8
C62 C57 C58 120.3(6)
C62 C57 P5 117.1(4)
C58 C57 P5 122.6(5)
C59 C58 C57 119.5(6)
C59 C58 H58 120.2
C57 C58 H58 120.2
C58 C59 C60 120.1(6)
C58 C59 H59 120.0
C60 C59 H59 120.0
C61 C60 C59 119.9(6)
C61 C60 H60 120.1
C59 C60 H60 120.1
C62 C61 C60 120.8(6)
C62 C61 H61 119.6
C60 C61 H61 119.6
C61 C62 C57 119.4(6)
C61 C62 H62 120.3
C57 C62 H62 120.3
P6 C63 P5 113.6(3)
P6 C63 H63A 108.9
P5 C63 H63A 108.9
P6 C63 H63B 108.9
P5 C63 H63B 108.9
H63A C63 H63B 107.7
C69 C64 C65 120.7(6)
C69 C64 P6 120.6(5)
C65 C64 P6 118.7(5)
C66 C65 C64 118.0(6)
C66 C65 H65 121.0
C64 C65 H65 121.0
C67 C66 C65 121.9(7)
C67 C66 H66 119.0
C65 C66 H66 119.0
C66 C67 C68 118.5(7)
C66 C67 H67 120.7
C68 C67 H67 120.7
C69 C68 C67 121.2(7)
C69 C68 H68 119.4
C67 C68 H68 119.4
C68 C69 C64 119.6(7)
C68 C69 H69 120.2
C64 C69 H69 120.2
C71 C70 C75 119.6(6)
C71 C70 P6 123.2(5)
C75 C70 P6 116.9(5)
C70 C71 C72 120.5(6)
C70 C71 H71 119.7
C72 C71 H71 119.7
C73 C72 C71 118.8(7)
C73 C72 H72 120.6
C71 C72 H72 120.6
C74 C73 C72 121.7(7)
C74 C73 H73 119.2
C72 C73 H73 119.2
C73 C74 C75 119.7(7)
C73 C74 H74 120.2
C75 C74 H74 120.2
C74 C75 C70 119.7(6)
C74 C75 H75 120.2
C70 C75 H75 120.2

loop_
_geom_bond_atom_site_label_1
_geom_bond_atom_site_label_2
_geom_bond_distance
U1 F1 2.123(3)
U1 F2 2.131(3)
U1 O5 2.379(3)
U1 O2 2.386(4)
U1 O4 2.407(3)
U1 O1 2.441(3)
U1 O3 2.465(3)
U1 O6 2.503(3)
P1 O1 1.498(4)
P1 C1 1.793(5)
P1 C7 1.803(6)
P1 C13 1.817(6)
C1 C6 1.382(8)
C1 C2 1.397(8)
B1 F6 1.313(9)
B1 F3 1.382(9)
B1 F4 1.395(9)
B1 F5 1.404(9)
P2 O2 1.505(4)
P2 C20 1.786(6)
P2 C14 1.790(5)
P2 C13 1.816(5)
C2 C3 1.400(8)
C2 H2 0.9500
B2 F7 1.265(14)
B2 F10 1.272(15)
B2 F8 1.336(15)
B2 F9 1.436(14)
P3 O3 1.513(4)
P3 C38 1.795(5)
P3 C26 1.797(6)
P3 C32 1.808(6)
C3 C4 1.419(10)
C3 H3 0.9500
P4 O4 1.496(4)
P4 C45 1.787(5)
P4 C39 1.800(6)
P4 C38 1.818(6)
C4 C5 1.295(10)
C4 H4 0.9500
P5 O5 1.516(4)
P5 C51 1.784(6)
P5 C57 1.784(6)
P5 C63 1.810(6)
C5 C6 1.384(8)
C5 H5 0.9500
P6 O6 1.499(4)
P6 C70 1.797(6)
P6 C64 1.801(6)
P6 C63 1.808(6)
C6 H6 0.9500
C7 C12 1.381(8)
C7 C8 1.387(8)
C8 C9 1.366(9)
C8 H8 0.9500
C9 C10 1.386(10)
C9 H9 0.9500
C10 C11 1.368(9)
C10 H10 0.9500
C11 C12 1.387(8)
C11 H11 0.9500
C12 H12 0.9500
C13 H13A 0.9900
C13 H13B 0.9900
C14 C19 1.395(8)
C14 C15 1.398(8)
C15 C16 1.374(8)
C15 H15 0.9500
C16 C17 1.397(10)
C16 H16 0.9500
C17 C18 1.344(10)
C17 H17 0.9500
C18 C19 1.383(8)
C18 H18 0.9500
C19 H19 0.9500
C20 C21 1.393(8)
C20 C25 1.394(7)
C21 C22 1.400(9)
C21 H21 0.9500
C22 C23 1.381(9)
C22 H22 0.9500
C23 C24 1.389(9)
C23 H23 0.9500
C24 C25 1.371(9)
C24 H24 0.9500
C25 H25 0.9500
C26 C27 1.369(8)
C26 C31 1.385(8)
C27 C28 1.395(8)
C27 H27 0.9500
C28 C29 1.353(8)
C28 H28 0.9500
C29 C30 1.381(8)
C29 H29 0.9500
C30 C31 1.395(8)
C30 H30 0.9500
C31 H31 0.9500
C32 C33 1.383(7)
C32 C37 1.387(7)
C33 C34 1.386(8)
C33 H33 0.9500
C34 C35 1.382(9)
C34 H34 0.9500
C35 C36 1.370(8)
C35 H35 0.9500
C36 C37 1.381(7)
C36 H36 0.9500
C37 H37 0.9500
C38 H38A 0.9900
C38 H38B 0.9900
C39 C44 1.382(8)
C39 C40 1.395(7)
C40 C41 1.370(8)
C40 H40 0.9500
C41 C42 1.366(9)
C41 H41 0.9500
C42 C43 1.376(9)
C42 H42 0.9500
C43 C44 1.399(8)
C43 H43 0.9500
C44 H44 0.9500
C45 C46 1.364(8)
C45 C50 1.379(8)
C46 C47 1.386(8)
C46 H46 0.9500
C47 C48 1.365(9)
C47 H47 0.9500
C48 C49 1.371(9)
C48 H48 0.9500
C49 C50 1.384(8)
C49 H49 0.9500
C50 H50 0.9500
C51 C52 1.384(8)
C51 C56 1.391(8)
C52 C53 1.391(9)
C52 H52 0.9500
C53 C54 1.365(9)
C53 H53 0.9500
C54 C55 1.387(10)
C54 H54 0.9500
C55 C56 1.387(8)
C55 H55 0.9500
C56 H56 0.9500
C57 C62 1.385(8)
C57 C58 1.410(7)
C58 C59 1.381(8)
C58 H58 0.9500
C59 C60 1.392(9)
C59 H59 0.9500
C60 C61 1.389(9)
C60 H60 0.9500
C61 C62 1.381(8)
C61 H61 0.9500
C62 H62 0.9500
C63 H63A 0.9900
C63 H63B 0.9900
C64 C69 1.378(8)
C64 C65 1.394(9)
C65 C66 1.384(9)
C65 H65 0.9500
C66 C67 1.375(9)
C66 H66 0.9500
C67 C68 1.379(10)
C67 H67 0.9500
C68 C69 1.370(9)
C68 H68 0.9500
C69 H69 0.9500
C70 C71 1.387(9)
C70 C75 1.395(8)
C71 C72 1.390(8)
C71 H71 0.9500
C72 C73 1.374(10)
C72 H72 0.9500
C73 C74 1.374(10)
C73 H73 0.9500
C74 C75 1.385(8)
C74 H74 0.9500
C75 H75 0.9500

loop_
_geom_torsion_atom_site_label_1
_geom_torsion_atom_site_label_2
_geom_torsion_atom_site_label_3
_geom_torsion_atom_site_label_4
_geom_torsion
C1 P1 O1 U1 -147.2(3)
C7 P1 O1 U1 93.7(4)
C13 P1 O1 U1 -26.8(4)
F1 U1 O1 P1 -110.5(4)
F2 U1 O1 P1 156.3(4)
O5 U1 O1 P1 -16.6(5)
O2 U1 O1 P1 44.9(3)
O4 U1 O1 P1 95.0(3)
O3 U1 O1 P1 -160.5(3)
O6 U1 O1 P1 -32.0(3)
O1 P1 C1 C6 164.2(5)
C7 P1 C1 C6 -75.0(6)
C13 P1 C1 C6 41.4(6)
O1 P1 C1 C2 -18.3(5)
C7 P1 C1 C2 102.5(5)
C13 P1 C1 C2 -141.1(5)
C20 P2 O2 U1 -150.9(3)
C14 P2 O2 U1 87.1(4)
C13 P2 O2 U1 -31.8(4)
F1 U1 O2 P2 33.7(5)
F2 U1 O2 P2 -75.8(4)
O5 U1 O2 P2 138.9(4)
O4 U1 O2 P2 -144.3(4)
O1 U1 O2 P2 -8.7(3)
O3 U1 O2 P2 -162.4(3)
O6 U1 O2 P2 68.3(3)
C6 C1 C2 C3 0.6(9)
P1 C1 C2 C3 -177.0(5)
C38 P3 O3 U1 -27.0(4)
C26 P3 O3 U1 89.2(3)
C32 P3 O3 U1 -147.7(3)
F1 U1 O3 P3 -124.3(3)
F2 U1 O3 P3 -30.6(3)
O5 U1 O3 P3 129.0(3)
O2 U1 O3 P3 65.8(4)
O4 U1 O3 P3 48.2(3)
O1 U1 O3 P3 -73.0(4)
O6 U1 O3 P3 177.3(3)
C1 C2 C3 C4 0.2(10)
C45 P4 O4 U1 -130.8(3)
C39 P4 O4 U1 108.3(4)
C38 P4 O4 U1 -15.0(4)
F1 U1 O4 P4 -9.3(5)
F2 U1 O4 P4 56.9(3)
O5 U1 O4 P4 -98.6(4)
O2 U1 O4 P4 168.5(4)
O1 U1 O4 P4 117.0(3)
O3 U1 O4 P4 -23.1(3)
O6 U1 O4 P4 -149.3(3)
C2 C3 C4 C5 -1.5(12)
C51 P5 O5 U1 -120.2(5)
C57 P5 O5 U1 117.0(5)
C63 P5 O5 U1 0.0(6)
F1 U1 O5 P5 90.9(5)
F2 U1 O5 P5 -164.0(4)
O2 U1 O5 P5 -52.4(5)
O4 U1 O5 P5 -121.3(5)
O1 U1 O5 P5 4.4(6)
O3 U1 O5 P5 161.2(5)
O6 U1 O5 P5 20.0(5)
C3 C4 C5 C6 2.0(14)
C70 P6 O6 U1 -147.9(4)
C64 P6 O6 U1 91.2(4)
C63 P6 O6 U1 -29.5(5)
F1 U1 O6 P6 -107.5(4)
F2 U1 O6 P6 -176.5(3)
O5 U1 O6 P6 -0.6(4)
O2 U1 O6 P6 93.3(4)
O4 U1 O6 P6 52.2(4)
O1 U1 O6 P6 169.5(4)
O3 U1 O6 P6 -49.6(4)
C2 C1 C6 C5 -0.2(10)
P1 C1 C6 C5 177.3(6)
C4 C5 C6 C1 -1.1(12)
O1 P1 C7 C12 -8.2(6)
C1 P1 C7 C12 -129.7(5)
C13 P1 C7 C12 114.3(5)
O1 P1 C7 C8 171.8(5)
C1 P1 C7 C8 50.4(6)
C13 P1 C7 C8 -65.7(6)
C12 C7 C8 C9 -0.4(10)
P1 C7 C8 C9 179.6(5)
C7 C8 C9 C10 -0.2(11)
C8 C9 C10 C11 -0.4(11)
C9 C10 C11 C12 1.5(11)
C8 C7 C12 C11 1.5(9)
P1 C7 C12 C11 -178.5(5)
C10 C11 C12 C7 -2.0(10)
O2 P2 C13 P1 56.7(3)
C20 P2 C13 P1 176.2(3)
C14 P2 C13 P1 -65.1(3)
O1 P1 C13 P2 -32.9(4)
C1 P1 C13 P2 89.6(3)
C7 P1 C13 P2 -154.6(3)
O2 P2 C14 C19 177.9(4)
C20 P2 C14 C19 57.1(5)
C13 P2 C14 C19 -59.8(5)
O2 P2 C14 C15 -5.4(5)
C20 P2 C14 C15 -126.2(5)
C13 P2 C14 C15 117.0(5)
C19 C14 C15 C16 0.8(9)
P2 C14 C15 C16 -176.0(5)
C14 C15 C16 C17 0.5(10)
C15 C16 C17 C18 -1.5(11)
C16 C17 C18 C19 1.2(12)
C17 C18 C19 C14 0.1(10)
C15 C14 C19 C18 -1.1(9)
P2 C14 C19 C18 175.7(5)
O2 P2 C20 C21 134.3(5)
C14 P2 C20 C21 -103.3(5)
C13 P2 C20 C21 12.5(6)
O2 P2 C20 C25 -43.8(5)
C14 P2 C20 C25 78.6(5)
C13 P2 C20 C25 -165.6(4)
C25 C20 C21 C22 1.7(9)
P2 C20 C21 C22 -176.4(5)
C20 C21 C22 C23 -1.6(10)
C21 C22 C23 C24 -2.7(10)
C22 C23 C24 C25 6.7(10)
C23 C24 C25 C20 -6.5(9)
C21 C20 C25 C24 2.5(9)
P2 C20 C25 C24 -179.3(5)
O3 P3 C26 C27 -12.3(5)
C38 P3 C26 C27 108.7(5)
C32 P3 C26 C27 -136.2(5)
O3 P3 C26 C31 171.2(4)
C38 P3 C26 C31 -67.8(5)
C32 P3 C26 C31 47.3(5)
C31 C26 C27 C28 1.4(9)
P3 C26 C27 C28 -175.1(5)
C26 C27 C28 C29 -0.5(10)
C27 C28 C29 C30 -1.6(10)
C28 C29 C30 C31 2.6(10)
C27 C26 C31 C30 -0.3(9)
P3 C26 C31 C30 176.2(5)
C29 C30 C31 C26 -1.7(10)
O3 P3 C32 C33 -37.5(5)
C38 P3 C32 C33 -160.5(5)
C26 P3 C32 C33 87.0(5)
O3 P3 C32 C37 138.4(5)
C38 P3 C32 C37 15.4(6)
C26 P3 C32 C37 -97.1(5)
C37 C32 C33 C34 -0.9(10)
P3 C32 C33 C34 175.2(6)
C32 C33 C34 C35 0.9(11)
C33 C34 C35 C36 -0.7(11)
C34 C35 C36 C37 0.5(10)
C35 C36 C37 C32 -0.5(9)
C33 C32 C37 C36 0.7(9)
P3 C32 C37 C36 -175.1(4)
O3 P3 C38 P4 -34.6(4)
C26 P3 C38 P4 -155.6(3)
C32 P3 C38 P4 88.0(3)
O4 P4 C38 P3 53.2(4)
C45 P4 C38 P3 174.0(3)
C39 P4 C38 P3 -68.7(4)
O4 P4 C39 C44 123.1(5)
C45 P4 C39 C44 -0.3(6)
C38 P4 C39 C44 -115.2(5)
O4 P4 C39 C40 -54.6(5)
C45 P4 C39 C40 -178.0(4)
C38 P4 C39 C40 67.2(5)
C44 C39 C40 C41 1.4(9)
P4 C39 C40 C41 179.1(5)
C39 C40 C41 C42 -1.9(9)
C40 C41 C42 C43 1.4(10)
C41 C42 C43 C44 -0.5(11)
C40 C39 C44 C43 -0.6(9)
P4 C39 C44 C43 -178.2(5)
C42 C43 C44 C39 0.1(10)
O4 P4 C45 C46 155.5(5)
C39 P4 C45 C46 -83.0(5)
C38 P4 C45 C46 36.8(5)
O4 P4 C45 C50 -26.4(5)
C39 P4 C45 C50 95.1(5)
C38 P4 C45 C50 -145.1(5)
C50 C45 C46 C47 -0.1(9)
P4 C45 C46 C47 178.0(5)
C45 C46 C47 C48 -1.2(10)
C46 C47 C48 C49 1.2(10)
C47 C48 C49 C50 0.1(11)
C46 C45 C50 C49 1.4(9)
P4 C45 C50 C49 -176.7(5)
C48 C49 C50 C45 -1.4(10)
O5 P5 C51 C52 -25.6(5)
C57 P5 C51 C52 96.9(5)
C63 P5 C51 C52 -145.8(5)
O5 P5 C51 C56 155.0(4)
C57 P5 C51 C56 -82.6(5)
C63 P5 C51 C56 34.8(5)
C56 C51 C52 C53 -0.5(9)
P5 C51 C52 C53 -180.0(5)
C51 C52 C53 C54 -0.9(10)
C52 C53 C54 C55 1.5(10)
C53 C54 C55 C56 -0.7(10)
C54 C55 C56 C51 -0.8(9)
C52 C51 C56 C55 1.4(9)
P5 C51 C56 C55 -179.2(5)
O5 P5 C57 C62 -39.2(5)
C51 P5 C57 C62 -161.4(5)
C63 P5 C57 C62 79.5(5)
O5 P5 C57 C58 139.2(5)
C51 P5 C57 C58 17.1(6)
C63 P5 C57 C58 -102.1(5)
C62 C57 C58 C59 0.5(9)
P5 C57 C58 C59 -177.9(4)
C57 C58 C59 C60 -0.4(9)
C58 C59 C60 C61 0.3(10)
C59 C60 C61 C62 -0.3(10)
C60 C61 C62 C57 0.4(10)
C58 C57 C62 C61 -0.5(9)
P5 C57 C62 C61 178.0(5)
O6 P6 C63 P5 51.7(4)
C70 P6 C63 P5 173.0(3)
C64 P6 C63 P5 -70.5(4)
O5 P5 C63 P6 -41.1(4)
C51 P5 C63 P6 79.4(4)
C57 P5 C63 P6 -160.5(3)
O6 P6 C64 C69 172.1(4)
C70 P6 C64 C69 49.4(5)
C63 P6 C64 C69 -65.9(5)
O6 P6 C64 C65 -8.7(6)
C70 P6 C64 C65 -131.4(5)
C63 P6 C64 C65 113.2(5)
C69 C64 C65 C66 0.2(10)
P6 C64 C65 C66 -178.9(5)
C64 C65 C66 C67 -0.3(11)
C65 C66 C67 C68 0.8(11)
C66 C67 C68 C69 -1.3(11)
C67 C68 C69 C64 1.2(10)
C65 C64 C69 C68 -0.7(9)
P6 C64 C69 C68 178.5(5)
O6 P6 C70 C71 108.9(5)
C64 P6 C70 C71 -128.7(5)
C63 P6 C70 C71 -11.9(6)
O6 P6 C70 C75 -65.6(5)
C64 P6 C70 C75 56.8(5)
C63 P6 C70 C75 173.5(4)
C75 C70 C71 C72 0.8(10)
P6 C70 C71 C72 -173.6(5)
C70 C71 C72 C73 0.3(10)
C71 C72 C73 C74 -1.7(11)
C72 C73 C74 C75 2.0(11)
C73 C74 C75 C70 -0.9(10)
C71 C70 C75 C74 -0.5(9)
P6 C70 C75 C74 174.3(5)
